data_2213855
loop_
_publ_author_name
'Liang, Zu-Pei'

_publ_section_title
;
 1-(2,4-Dinitrophenyl)-2-(propan-2-ylidene)hydrazine
;
_journal_coeditor_code IS2160
_journal_issue 6
_journal_name_full 'Acta Crystallographica Section E'
_journal_page_first o2943
_journal_page_last o2943
_journal_paper_doi 10.1107/S1600536807024749
_journal_volume 63
_journal_year 2007
_chemical_formula_iupac 'C9 H10 N4 O4'
_chemical_formula_moiety 'C9 H10 N4 O4'
_chemical_formula_sum 'C9 H10 N4 O4'
_chemical_formula_weight 238.21
_chemical_name_systematic
;
1-(2,4-Dinitrophenyl)-2-(propan-2-ylidene)hydrazine
;
_space_group_IT_number 14
_symmetry_cell_setting monoclinic
_symmetry_space_group_name_Hall '-P 2yn'
_symmetry_space_group_name_H-M 'P 1 21/n 1'
_atom_sites_solution_hydrogens geom
_atom_sites_solution_primary direct
_atom_sites_solution_secondary difmap
_cell_angle_alpha 90.00
_cell_angle_beta 93.31(3)
_cell_angle_gamma 90.00
_cell_formula_units_Z 8
_cell_length_a 5.3299(11)
_cell_length_b 11.189(2)
_cell_length_c 37.172(7)
_cell_measurement_reflns_used 2238
_cell_measurement_temperature 293(2)
_cell_measurement_theta_max 22.5
_cell_measurement_theta_min 2.3
_cell_volume 2213.1(7)
_computing_cell_refinement CrystalClear
_computing_data_collection 'CrystalClear (Rigaku, 2004)'
_computing_data_reduction CrystalClear
_computing_molecular_graphics 'SHELXTL (Bruker, 1997)'
_computing_publication_material SHELXTL
_computing_structure_refinement 'SHELXL97 (Sheldrick, 1997)'
_computing_structure_solution 'SHELXS97 (Sheldrick, 1997)'
_diffrn_ambient_temperature 293(2)
_diffrn_detector_area_resol_mean 7.31
_diffrn_measured_fraction_theta_full 0.983
_diffrn_measured_fraction_theta_max 0.983
_diffrn_measurement_device_type 'Rigaku Saturn'
_diffrn_measurement_method \w
_diffrn_radiation_monochromator confocal
_diffrn_radiation_source 'rotating anode'
_diffrn_radiation_type MoK\a
_diffrn_radiation_wavelength 0.71073
_diffrn_reflns_av_R_equivalents 0.0447
_diffrn_reflns_av_sigmaI/netI 0.0400
_diffrn_reflns_limit_h_max 2
_diffrn_reflns_limit_h_min -6
_diffrn_reflns_limit_k_max 13
_diffrn_reflns_limit_k_min -12
_diffrn_reflns_limit_l_max 44
_diffrn_reflns_limit_l_min -44
_diffrn_reflns_number 12591
_diffrn_reflns_theta_full 25.02
_diffrn_reflns_theta_max 25.02
_diffrn_reflns_theta_min 1.90
_exptl_absorpt_coefficient_mu 0.115
_exptl_absorpt_correction_T_max 0.9909
_exptl_absorpt_correction_T_min 0.9863
_exptl_absorpt_correction_type multi-scan
_exptl_absorpt_process_details '(CrystalClear; Rigaku, 2004)'
_exptl_crystal_colour yellow
_exptl_crystal_density_diffrn 1.430
_exptl_crystal_density_method 'not measured'
_exptl_crystal_description block
_exptl_crystal_F_000 992
_exptl_crystal_size_max 0.12
_exptl_crystal_size_mid 0.10
_exptl_crystal_size_min 0.08
_refine_diff_density_max 0.127
_refine_diff_density_min -0.145
_refine_ls_extinction_method none
_refine_ls_goodness_of_fit_ref 1.115
_refine_ls_hydrogen_treatment mixed
_refine_ls_matrix_type full
_refine_ls_number_parameters 317
_refine_ls_number_reflns 3859
_refine_ls_number_restraints 0
_refine_ls_restrained_S_all 1.115
_refine_ls_R_factor_all 0.0924
_refine_ls_R_factor_gt 0.0584
_refine_ls_shift/su_max 0.002
_refine_ls_shift/su_mean 0.000
_refine_ls_structure_factor_coef Fsqd
_refine_ls_weighting_details 'calc w = 1/[\s^2^(Fo^2^)+(0.0628P)^2^+0.0593P] where P=(Fo^2^+2Fc^2^)/3'
_refine_ls_weighting_scheme calc
_refine_ls_wR_factor_gt 0.1239
_refine_ls_wR_factor_ref 0.1406
_reflns_number_gt 2695
_reflns_number_total 3859
_reflns_threshold_expression I>2\s(I)
_cod_data_source_file is2160.cif
_cod_data_source_block I
_cod_original_sg_symbol_H-M 'P 21/n'
_cod_database_code 2213855
_cod_database_fobs_code 2213855

loop_
_symmetry_equiv_pos_as_xyz
'x, y, z'
'-x+1/2, y+1/2, -z+1/2'
'-x, -y, -z'
'x-1/2, -y-1/2, z-1/2'

loop_
_atom_site_type_symbol
_atom_site_label
_atom_site_fract_x
_atom_site_fract_y
_atom_site_fract_z
_atom_site_U_iso_or_equiv
_atom_site_adp_type
_atom_site_calc_flag
_atom_site_refinement_flags
_atom_site_occupancy
O O1 -0.4124(4) 1.13689(16) 0.02987(6) 0.0944(7) Uani d . 1
O O2 -0.1589(4) 1.22257(15) 0.06903(7) 0.1047(8) Uani d . 1
O O3 0.5342(4) 1.01915(16) 0.12217(6) 0.0882(6) Uani d . 1
O O4 0.6236(3) 0.83732(16) 0.10960(5) 0.0700(5) Uani d . 1
O O5 0.2146(4) 0.8646(2) 0.25369(7) 0.1055(8) Uani d . 1
O O6 0.4578(5) 0.9955(2) 0.23075(7) 0.1078(8) Uani d . 1
O O7 1.1155(3) 0.87148(18) 0.15955(5) 0.0847(6) Uani d . 1
O O8 1.1459(4) 0.6908(2) 0.14115(6) 0.0903(6) Uani d . 1
N N1 -0.2260(4) 1.13669(17) 0.05044(7) 0.0701(6) Uani d . 1
N N2 0.4892(4) 0.9265(2) 0.10567(5) 0.0607(5) Uani d . 1
N N3 0.3397(4) 0.71717(16) 0.06354(6) 0.0576(5) Uani d . 1
H H3 0.454(5) 0.714(2) 0.0802(7) 0.069 Uiso d . 1
N N4 0.2541(4) 0.61533(16) 0.04575(6) 0.0608(5) Uani d . 1
N N5 1.0493(4) 0.7669(2) 0.15980(6) 0.0687(6) Uani d . 1
N N6 0.9126(4) 0.5189(2) 0.17335(6) 0.0684(6) Uani d . 1
H H6 1.040(5) 0.542(2) 0.1593(8) 0.082 Uiso d . 1
N N7 0.8486(4) 0.4022(2) 0.18100(6) 0.0741(6) Uani d . 1
N N8 0.3933(5) 0.8921(3) 0.23606(7) 0.0825(7) Uani d . 1
C C1 -0.0081(4) 0.82699(19) 0.03643(6) 0.0546(6) Uani d . 1
H H1 -0.0556 0.7608 0.0225 0.066 Uiso calc R 1
C C2 -0.1472(4) 0.92925(19) 0.03302(6) 0.0560(6) Uani d . 1
H H2 -0.2880 0.9325 0.0171 0.067 Uiso calc R 1
C C3 -0.0761(4) 1.02841(18) 0.05361(6) 0.0528(6) Uani d . 1
C C4 0.1303(4) 1.02565(18) 0.07705(6) 0.0544(6) Uani d . 1
H H4 0.1754 1.0929 0.0906 0.065 Uiso calc R 1
C C5 0.2725(4) 0.92244(19) 0.08053(6) 0.0500(5) Uani d . 1
C C6 0.2055(4) 0.81925(17) 0.06047(6) 0.0471(5) Uani d . 1
C C7 0.3855(5) 0.5209(2) 0.05221(7) 0.0650(7) Uani d . 1
C C8 0.6148(6) 0.5150(2) 0.07713(10) 0.0907(10) Uani d . 1
H H8A 0.7477 0.5599 0.0672 0.136 Uiso calc R 1
H H8B 0.6660 0.4332 0.0802 0.136 Uiso calc R 1
H H8C 0.5782 0.5481 0.1001 0.136 Uiso calc R 1
C C9 0.2987(6) 0.4098(2) 0.03317(9) 0.0887(9) Uani d . 1
H H9A 0.1543 0.4274 0.0174 0.133 Uiso calc R 1
H H9B 0.2550 0.3509 0.0505 0.133 Uiso calc R 1
H H9C 0.4311 0.3794 0.0193 0.133 Uiso calc R 1
C C10 0.5939(4) 0.5876(2) 0.21139(6) 0.0623(6) Uani d . 1
H H10 0.5500 0.5089 0.2161 0.075 Uiso calc R 1
C C11 0.4674(5) 0.6777(2) 0.22648(7) 0.0654(7) Uani d . 1
H H11 0.3361 0.6608 0.2411 0.078 Uiso calc R 1
C C12 0.5341(5) 0.7961(2) 0.22007(7) 0.0632(7) Uani d . 1
C C13 0.7241(5) 0.8237(2) 0.19851(7) 0.0623(6) Uani d . 1
H H13 0.7669 0.9029 0.1945 0.075 Uiso calc R 1
C C14 0.8516(4) 0.7320(2) 0.18281(6) 0.0570(6) Uani d . 1
C C15 0.7918(4) 0.6108(2) 0.18860(6) 0.0574(6) Uani d . 1
C C16 0.9862(6) 0.3210(3) 0.16758(8) 0.0804(8) Uani d . 1
C C17 1.2042(6) 0.3440(3) 0.14543(11) 0.1074(11) Uani d . 1
H H17A 1.1481 0.3845 0.1237 0.161 Uiso calc R 1
H H17B 1.2807 0.2694 0.1395 0.161 Uiso calc R 1
H H17C 1.3247 0.3929 0.1588 0.161 Uiso calc R 1
C C18 0.9177(7) 0.1943(3) 0.17554(10) 0.1160(13) Uani d . 1
H H18A 0.7805 0.1933 0.1912 0.174 Uiso calc R 1
H H18B 1.0600 0.1544 0.1871 0.174 Uiso calc R 1
H H18C 0.8688 0.1539 0.1535 0.174 Uiso calc R 1

loop_
_atom_site_aniso_label
_atom_site_aniso_U_11
_atom_site_aniso_U_22
_atom_site_aniso_U_33
_atom_site_aniso_U_12
_atom_site_aniso_U_13
_atom_site_aniso_U_23
O1 0.0796(13) 0.0767(12) 0.1238(19) 0.0243(11) -0.0213(13) 0.0016(11)
O2 0.1113(17) 0.0509(10) 0.149(2) 0.0149(11) -0.0200(15) -0.0195(12)
O3 0.0856(14) 0.0816(12) 0.0942(15) -0.0194(11) -0.0227(11) -0.0216(11)
O4 0.0554(10) 0.0801(11) 0.0729(12) 0.0017(10) -0.0110(9) 0.0050(9)
O5 0.0700(13) 0.1395(19) 0.1079(18) 0.0167(13) 0.0133(13) -0.0320(14)
O6 0.1090(18) 0.0868(14) 0.126(2) 0.0116(14) -0.0036(15) -0.0260(13)
O7 0.0706(12) 0.0946(14) 0.0878(15) -0.0246(11) -0.0041(10) 0.0233(10)
O8 0.0825(14) 0.1085(15) 0.0831(14) -0.0009(12) 0.0310(12) 0.0047(12)
N1 0.0724(15) 0.0512(12) 0.0870(17) 0.0066(12) 0.0063(13) 0.0055(11)
N2 0.0562(12) 0.0684(13) 0.0569(13) -0.0116(11) -0.0025(10) 0.0010(10)
N3 0.0564(12) 0.0536(11) 0.0619(13) 0.0030(10) -0.0049(10) -0.0037(9)
N4 0.0633(12) 0.0512(11) 0.0676(13) 0.0065(10) -0.0003(10) -0.0070(9)
N5 0.0534(13) 0.0928(17) 0.0587(14) -0.0061(13) -0.0066(11) 0.0164(12)
N6 0.0619(13) 0.0757(15) 0.0683(15) -0.0008(12) 0.0087(12) -0.0036(11)
N7 0.0750(15) 0.0729(14) 0.0737(15) -0.0054(13) -0.0025(12) -0.0067(11)
N8 0.0667(16) 0.0973(19) 0.0817(18) 0.0129(15) -0.0112(14) -0.0193(14)
C1 0.0563(14) 0.0525(13) 0.0545(15) -0.0010(11) -0.0007(12) -0.0064(10)
C2 0.0542(13) 0.0579(13) 0.0549(15) 0.0044(12) -0.0044(11) 0.0028(11)
C3 0.0548(14) 0.0451(12) 0.0588(15) 0.0009(11) 0.0069(12) 0.0020(10)
C4 0.0578(14) 0.0474(12) 0.0583(15) -0.0089(11) 0.0057(12) -0.0054(10)
C5 0.0484(12) 0.0550(12) 0.0462(13) -0.0073(11) -0.0007(10) 0.0033(10)
C6 0.0485(12) 0.0447(11) 0.0482(13) 0.0011(10) 0.0043(11) 0.0026(9)
C7 0.0633(15) 0.0540(13) 0.0782(19) 0.0081(13) 0.0086(14) 0.0018(12)
C8 0.0768(19) 0.0681(16) 0.125(3) 0.0201(15) -0.0160(19) 0.0074(16)
C9 0.100(2) 0.0564(15) 0.109(2) 0.0165(15) -0.0041(19) -0.0122(14)
C10 0.0558(14) 0.0724(15) 0.0586(16) -0.0039(13) 0.0015(13) 0.0065(12)
C11 0.0506(14) 0.0881(18) 0.0574(16) -0.0004(14) 0.0026(12) 0.0031(13)
C12 0.0521(14) 0.0794(17) 0.0565(16) 0.0102(14) -0.0117(13) -0.0060(12)
C13 0.0558(14) 0.0701(15) 0.0592(16) -0.0011(13) -0.0121(13) 0.0039(12)
C14 0.0451(12) 0.0772(16) 0.0480(14) -0.0041(13) -0.0031(11) 0.0083(11)
C15 0.0482(13) 0.0760(16) 0.0471(14) -0.0033(13) -0.0053(11) 0.0019(11)
C16 0.081(2) 0.0822(19) 0.075(2) -0.0002(17) -0.0193(16) -0.0245(15)
C17 0.082(2) 0.115(2) 0.127(3) -0.0005(19) 0.014(2) -0.047(2)
C18 0.147(3) 0.080(2) 0.118(3) -0.008(2) -0.017(3) -0.0247(18)

loop_
_atom_type_symbol
_atom_type_description
_atom_type_scat_dispersion_real
_atom_type_scat_dispersion_imag
_atom_type_scat_source
C C 0.0033 0.0016 'International Tables Vol C Tables 4.2.6.8 and 6.1.1.4'
H H 0.0000 0.0000 'International Tables Vol C Tables 4.2.6.8 and 6.1.1.4'
N N 0.0061 0.0033 'International Tables Vol C Tables 4.2.6.8 and 6.1.1.4'
O O 0.0106 0.0060 'International Tables Vol C Tables 4.2.6.8 and 6.1.1.4'

loop_
_geom_angle_atom_site_label_1
_geom_angle_atom_site_label_2
_geom_angle_atom_site_label_3
_geom_angle
O1 N1 O2 123.6(2)
O1 N1 C3 118.5(2)
O2 N1 C3 117.9(2)
O3 N2 O4 122.1(2)
O3 N2 C5 118.6(2)
O4 N2 C5 119.27(19)
C6 N3 N4 119.9(2)
C6 N3 H3 116.9(16)
N4 N3 H3 121.5(16)
C7 N4 N3 115.3(2)
O7 N5 O8 121.9(2)
O7 N5 C14 118.9(2)
O8 N5 C14 119.2(2)
C15 N6 N7 120.1(2)
C15 N6 H6 114.1(16)
N7 N6 H6 125.7(16)
C16 N7 N6 115.7(2)
O6 N8 O5 123.8(3)
O6 N8 C12 118.3(3)
O5 N8 C12 117.9(3)
C2 C1 C6 121.7(2)
C2 C1 H1 119.2
C6 C1 H1 119.2
C1 C2 C3 119.3(2)
C1 C2 H2 120.3
C3 C2 H2 120.3
C4 C3 C2 121.2(2)
C4 C3 N1 119.4(2)
C2 C3 N1 119.4(2)
C3 C4 C5 119.7(2)
C3 C4 H4 120.1
C5 C4 H4 120.1
C4 C5 C6 120.9(2)
C4 C5 N2 116.6(2)
C6 C5 N2 122.5(2)
N3 C6 C1 120.7(2)
N3 C6 C5 122.1(2)
C1 C6 C5 117.13(19)
N4 C7 C9 116.6(2)
N4 C7 C8 124.9(2)
C9 C7 C8 118.6(2)
C7 C8 H8A 109.5
C7 C8 H8B 109.5
H8A C8 H8B 109.5
C7 C8 H8C 109.5
H8A C8 H8C 109.5
H8B C8 H8C 109.5
C7 C9 H9A 109.5
C7 C9 H9B 109.5
H9A C9 H9B 109.5
C7 C9 H9C 109.5
H9A C9 H9C 109.5
H9B C9 H9C 109.5
C11 C10 C15 121.2(2)
C11 C10 H10 119.4
C15 C10 H10 119.4
C10 C11 C12 119.9(2)
C10 C11 H11 120.1
C12 C11 H11 120.1
C13 C12 C11 121.4(2)
C13 C12 N8 119.4(3)
C11 C12 N8 119.2(3)
C12 C13 C14 118.8(2)
C12 C13 H13 120.6
C14 C13 H13 120.6
C13 C14 C15 121.9(2)
C13 C14 N5 116.3(2)
C15 C14 N5 121.8(2)
N6 C15 C14 123.2(2)
N6 C15 C10 120.0(2)
C14 C15 C10 116.8(2)
N7 C16 C17 125.1(3)
N7 C16 C18 116.2(3)
C17 C16 C18 118.7(3)
C16 C17 H17A 109.5
C16 C17 H17B 109.5
H17A C17 H17B 109.5
C16 C17 H17C 109.5
H17A C17 H17C 109.5
H17B C17 H17C 109.5
C16 C18 H18A 109.5
C16 C18 H18B 109.5
H18A C18 H18B 109.5
C16 C18 H18C 109.5
H18A C18 H18C 109.5
H18B C18 H18C 109.5

loop_
_geom_bond_atom_site_label_1
_geom_bond_atom_site_label_2
_geom_bond_distance
O1 N1 1.218(3)
O2 N1 1.225(3)
O3 N2 1.221(2)
O4 N2 1.232(2)
O5 N8 1.226(3)
O6 N8 1.226(3)
O7 N5 1.222(3)
O8 N5 1.230(3)
N1 C3 1.452(3)
N2 C5 1.444(3)
N3 C6 1.349(3)
N3 N4 1.382(3)
N3 H3 0.84(2)
N4 C7 1.282(3)
N5 C14 1.449(3)
N6 C15 1.355(3)
N6 N7 1.383(3)
N6 H6 0.92(3)
N7 C16 1.286(3)
N8 C12 1.457(3)
C1 C2 1.365(3)
C1 C6 1.409(3)
C1 H1 0.9300
C2 C3 1.388(3)
C2 H2 0.9300
C3 C4 1.364(3)
C4 C5 1.383(3)
C4 H4 0.9300
C5 C6 1.409(3)
C7 C9 1.491(4)
C7 C8 1.492(4)
C8 H8A 0.9600
C8 H8B 0.9600
C8 H8C 0.9600
C9 H9A 0.9600
C9 H9B 0.9600
C9 H9C 0.9600
C10 C11 1.353(3)
C10 C15 1.414(3)
C10 H10 0.9300
C11 C12 1.396(3)
C11 H11 0.9300
C12 C13 1.362(4)
C13 C14 1.378(3)
C13 H13 0.9300
C14 C15 1.412(3)
C16 C17 1.484(5)
C16 C18 1.498(4)
C17 H17A 0.9600
C17 H17B 0.9600
C17 H17C 0.9600
C18 H18A 0.9600
C18 H18B 0.9600
C18 H18C 0.9600

loop_
_geom_hbond_atom_site_label_D
_geom_hbond_atom_site_label_H
_geom_hbond_atom_site_label_A
_geom_hbond_site_symmetry_A
_geom_hbond_distance_DH
_geom_hbond_distance_HA
_geom_hbond_distance_DA
_geom_hbond_angle_DHA
C2 H2 O1 3_475 0.93 2.42 3.300(3) 157
C8 H8B O2 1_645 0.96 2.58 3.506(3) 163
C18 H18C O3 1_545 0.96 2.56 3.389(4) 144
C10 H10 O5 2_545 0.93 2.46 3.295(4) 150

loop_
_geom_torsion_atom_site_label_1
_geom_torsion_atom_site_label_2
_geom_torsion_atom_site_label_3
_geom_torsion_atom_site_label_4
_geom_torsion
C6 N3 N4 C7 -175.5(2)
C15 N6 N7 C16 -174.7(2)
C6 C1 C2 C3 0.3(3)
C1 C2 C3 C4 0.2(4)
C1 C2 C3 N1 -179.0(2)
O1 N1 C3 C4 -178.7(2)
O2 N1 C3 C4 0.5(3)
O1 N1 C3 C2 0.6(3)
O2 N1 C3 C2 179.8(2)
C2 C3 C4 C5 0.0(3)
N1 C3 C4 C5 179.3(2)
C3 C4 C5 C6 -0.7(3)
C3 C4 C5 N2 179.6(2)
O3 N2 C5 C4 0.0(3)
O4 N2 C5 C4 -179.4(2)
O3 N2 C5 C6 -179.7(2)
O4 N2 C5 C6 0.9(3)
N4 N3 C6 C1 -6.5(3)
N4 N3 C6 C5 174.2(2)
C2 C1 C6 N3 179.7(2)
C2 C1 C6 C5 -1.0(3)
C4 C5 C6 N3 -179.5(2)
N2 C5 C6 N3 0.2(3)
C4 C5 C6 C1 1.2(3)
N2 C5 C6 C1 -179.12(19)
N3 N4 C7 C9 -179.5(2)
N3 N4 C7 C8 0.6(4)
C15 C10 C11 C12 -1.0(3)
C10 C11 C12 C13 0.6(4)
C10 C11 C12 N8 179.0(2)
O6 N8 C12 C13 -3.0(3)
O5 N8 C12 C13 176.0(2)
O6 N8 C12 C11 178.5(2)
O5 N8 C12 C11 -2.4(3)
C11 C12 C13 C14 0.1(4)
N8 C12 C13 C14 -178.4(2)
C12 C13 C14 C15 -0.3(3)
C12 C13 C14 N5 179.2(2)
O7 N5 C14 C13 10.2(3)
O8 N5 C14 C13 -170.0(2)
O7 N5 C14 C15 -170.3(2)
O8 N5 C14 C15 9.5(3)
N7 N6 C15 C14 178.2(2)
N7 N6 C15 C10 -2.2(3)
C13 C14 C15 N6 179.5(2)
N5 C14 C15 N6 0.0(3)
C13 C14 C15 C10 0.0(3)
N5 C14 C15 C10 -179.5(2)
C11 C10 C15 N6 -178.9(2)
C11 C10 C15 C14 0.7(3)
N6 N7 C16 C17 0.7(4)
N6 N7 C16 C18 -179.7(2)

loop_
_cod_related_entry_id
_cod_related_entry_database
_cod_related_entry_code
1 ChemSpider 66687
